data_7150440
loop_
_publ_author_name
'Atkinson, Paul'
'Findlay, Karen S.'
'Kielar, Filip'
'Pal, Robert'
'Parker, David'
'Poole, Robert A.'
'Puschmann, Horst'
'Richardson, Siobhan L.'
'Stenson, Philip A.'
'Thompson, Amber L.'
'Yu, Junhau'

_publ_section_title
;
 Azaxanthones and azathioxanthones are effective sensitisers for
 europium and terbium luminescence.
;
_journal_issue 9
_journal_name_full 'Organic &amp; biomolecular chemistry'
_journal_page_first 1707
_journal_page_last 1722
_journal_paper_doi 10.1039/b601357k
_journal_volume 4
_journal_year 2006
_chemical_absolute_configuration unk
_chemical_formula_moiety 'C14 H11 N O3'
_chemical_formula_sum 'C14 H11 N O3'
_chemical_formula_weight 241.24
_chemical_melting_point ?
_chemical_name_common 9-methoxy-2-methyl-1-azaxanthone
_chemical_name_systematic
;
9-methoxy-2-methyl-1-azaxanthone
;
_space_group_IT_number 4
_symmetry_cell_setting monoclinic
_symmetry_space_group_name_Hall 'P 2yb'
_symmetry_space_group_name_H-M 'P 1 21 1'
_atom_sites_solution_hydrogens geom
_atom_sites_solution_primary direct
_atom_sites_solution_secondary difmap
_cell_angle_alpha 90.00
_cell_angle_beta 93.579(4)
_cell_angle_gamma 90.00
_cell_formula_units_Z 2
_cell_length_a 3.8200(6)
_cell_length_b 9.5681(16)
_cell_length_c 14.756(2)
_cell_measurement_reflns_used 2114
_cell_measurement_temperature 120(2)
_cell_measurement_theta_max 28.000
_cell_measurement_theta_min 2.539
_cell_volume 538.28(14)
_computing_cell_refinement 'SMART-NT V6.1 (Bruker, 2000)'
_computing_data_collection 'SMART-NT V6.1 (Bruker, 2000)'
_computing_data_reduction 'SAINT-NT V6.45A (Bruker, 2000)'
_computing_molecular_graphics 'Bruker SHELXTL'
_computing_publication_material 'CRYSTALS (Betteridge et al., 2003)'
_computing_structure_refinement 'CRYSTALS (Betteridge et al., 2003)'
_computing_structure_solution 'SHELXS-97 (Sheldrick, 1997)'
_diffrn_ambient_temperature 120(2)
_diffrn_detector_area_resol_mean 8
_diffrn_measured_fraction_theta_full 0.993
_diffrn_measured_fraction_theta_max 0.981
_diffrn_measurement_device_type 'Bruker ProteumM with Bede Microsource'
_diffrn_measurement_method \w-scans
_diffrn_radiation_monochromator graphite
_diffrn_radiation_source 'micro-focus X-ray source'
_diffrn_radiation_type MoK\a
_diffrn_radiation_wavelength 0.71073
_diffrn_reflns_av_R_equivalents 0.027
_diffrn_reflns_limit_h_max 5
_diffrn_reflns_limit_h_min -5
_diffrn_reflns_limit_k_max 12
_diffrn_reflns_limit_k_min 0
_diffrn_reflns_limit_l_max 19
_diffrn_reflns_limit_l_min 0
_diffrn_reflns_number 1380
_diffrn_reflns_theta_full 27.424
_diffrn_reflns_theta_max 28.272
_diffrn_reflns_theta_min 2.538
_exptl_absorpt_coefficient_mu 0.106
_exptl_absorpt_correction_T_max 0.9961
_exptl_absorpt_correction_T_min 0.9814
_exptl_absorpt_correction_type integration
_exptl_absorpt_process_details 'XPREP (SHELXTL,1997)'
_exptl_crystal_colour 'pale yellow'
_exptl_crystal_density_diffrn 1.488
_exptl_crystal_density_meas ?
_exptl_crystal_density_method .
_exptl_crystal_description needle
_exptl_crystal_F_000 252
_exptl_crystal_size_max 0.60
_exptl_crystal_size_mid 0.02
_exptl_crystal_size_min 0.02
_refine_diff_density_max 0.20
_refine_diff_density_min -0.16
_refine_ls_extinction_method None
_refine_ls_goodness_of_fit_ref 1.0770
_refine_ls_hydrogen_treatment constr
_refine_ls_matrix_type full
_refine_ls_number_parameters 164
_refine_ls_number_reflns 904
_refine_ls_number_restraints 1
_refine_ls_R_factor_all 0.0487
_refine_ls_R_factor_gt 0.0276
_refine_ls_shift/su_max 0.000103
_refine_ls_structure_factor_coef F
_refine_ls_weighting_details
;
Method, part 1, Chebychev polynomial, (Watkin, 1994, Prince, 1982)
[weight] = 1.0/[A~0~*T~0~(x)+A~1~*T~1~(x) ... +A~n-1~]*T~n-1~(x)]
where A~i~ are the Chebychev coefficients listed below and x= Fcalc/Fmax
Method = Robust Weighting (Prince, 1982)
W = [weight] * [1-(deltaF/6*sigmaF)^2^]^2^
A~i~ are:
0.311 0.196 0.171
;
_refine_ls_weighting_scheme calc
_refine_ls_wR_factor_all 0.0411
_refine_ls_wR_factor_gt 0.0297
_refine_ls_wR_factor_ref 0.0297
_reflns_number_gt 904
_reflns_number_total 1380
_reflns_threshold_expression I>3.00u(I)
_oxford_diffrn_Wilson_B_factor 0.00
_oxford_diffrn_Wilson_scale 0.00
_oxford_refine_ls_scale 0.5306(13)
_cod_data_source_file b601357k.txt
_cod_data_source_block 5b
_cod_depositor_comments
;
The following automatic conversions were performed:
'_symmetry_cell_setting' value 'Monoclinic' changed to 'monoclinic'
according to '/home/adriana/struct/CIF-dictionaries/cif_core.dic'
dictionary named 'cif_core.dic' version 2.4.1 from
2010-06-29.

'_exptl_absorpt_correction_type' value 'Integration' changed
to 'integration' according to
'/home/adriana/struct/CIF-dictionaries/cif_core.dic' dictionary named
'cif_core.dic' version 2.4.1 from 2010-06-29.

Automatic conversion script
Id: cif_fix_enum 1555 2011-01-17 13:19:09Z saulius 

The following automatic conversions were performed:

'_chemical_melting_point' value 'not measured' was changed to '?' -
the value is undefined or not given.

Automatic conversion script
Id: cif_fix_values 1569 2011-02-09 13:29:24Z adriana 
;
_cod_original_cell_volume 538.30(15)
_cod_original_sg_symbol_H-M P2(1)
_cod_database_code 7150440
_refine_ls_r_factor_ref 0.0276

loop_
_symmetry_equiv_pos_as_xyz
x,y,z
-x,y+1/2,-z

loop_
_atom_site_label
_atom_site_type_symbol
_atom_site_fract_x
_atom_site_fract_y
_atom_site_fract_z
_atom_site_U_iso_or_equiv
_atom_site_occupancy
_atom_site_adp_type
_atom_site_refinement_flags_posn
_atom_site_refinement_flags_adp
_atom_site_refinement_flags_occupancy
_atom_site_disorder_assembly
_atom_site_disorder_group
_atom_site_attached_hydrogens
N1 N -0.2503(7) 0.6950(2) 0.07088(16) 0.0186 1.0000 Uani . . . . . .
O1 O 0.3435(6) 0.4828(2) 0.32984(13) 0.0252 1.0000 Uani . . . . . .
O2 O -0.1259(5) 0.8181(2) 0.19790(12) 0.0181 1.0000 Uani . . . . . .
O3 O -0.1787(7) 1.0625(2) 0.27016(12) 0.0230 1.0000 Uani . . . . . .
C1 C -0.3951(9) 0.5814(3) -0.07301(19) 0.0235 1.0000 Uani . . . . . .
C2 C -0.2398(8) 0.5779(3) 0.02261(18) 0.0199 1.0000 Uani . . . . . .
C3 C -0.0895(8) 0.4539(3) 0.05794(19) 0.0206 1.0000 Uani . . . . . .
C4 C 0.0553(8) 0.4536(3) 0.1455(2) 0.0207 1.0000 Uani . . . . . .
C5 C 0.0480(8) 0.5754(3) 0.19776(17) 0.0165 1.0000 Uani . . . . . .
C6 C -0.1051(8) 0.6921(3) 0.15514(18) 0.0167 1.0000 Uani . . . . . .
C7 C 0.2024(8) 0.5823(3) 0.29151(19) 0.0182 1.0000 Uani . . . . . .
C8 C 0.1669(8) 0.7210(3) 0.33426(19) 0.0166 1.0000 Uani . . . . . .
C9 C 0.0094(8) 0.8300(3) 0.28588(19) 0.0170 1.0000 Uani . . . . . .
C10 C 0.2945(7) 0.7435(3) 0.42492(18) 0.0203 1.0000 Uani . . . . . .
C11 C 0.2590(8) 0.8731(3) 0.46334(19) 0.0223 1.0000 Uani . . . . . .
C12 C 0.0982(8) 0.9827(3) 0.41420(18) 0.0194 1.0000 Uani . . . . . .
C13 C -0.0222(8) 0.9637(3) 0.32575(19) 0.0181 1.0000 Uani . . . . . .
C14 C -0.2419(8) 1.1951(3) 0.31103(19) 0.0227 1.0000 Uani . . . . . .
H1A H -0.5289 0.6665 -0.0819 0.0342 1.0000 Uiso R . . . . .
H1B H -0.2056 0.5786 -0.1155 0.0353 1.0000 Uiso R . . . . .
H1C H -0.5379 0.4977 -0.0874 0.0351 1.0000 Uiso R . . . . .
H3 H -0.0923 0.3720 0.0238 0.0242 1.0000 Uiso R . . . . .
H4 H 0.1699 0.3695 0.1745 0.0246 1.0000 Uiso R . . . . .
H10 H 0.4028 0.6644 0.4554 0.0241 1.0000 Uiso R . . . . .
H11 H 0.3385 0.8873 0.5205 0.0249 1.0000 Uiso R . . . . .
H12 H 0.0758 1.0685 0.4441 0.0221 1.0000 Uiso R . . . . .
H14A H -0.3693 1.2463 0.2646 0.0328 1.0000 Uiso R . . . . .
H14B H -0.0181 1.2428 0.3288 0.0336 1.0000 Uiso R . . . . .
H14C H -0.3867 1.1853 0.3666 0.0335 1.0000 Uiso R . . . . .

loop_
_atom_site_aniso_label
_atom_site_aniso_U_11
_atom_site_aniso_U_22
_atom_site_aniso_U_33
_atom_site_aniso_U_23
_atom_site_aniso_U_13
_atom_site_aniso_U_12
N1 0.0203(12) 0.0190(11) 0.0168(11) 0.0020(10) 0.0019(10) -0.0012(11)
O1 0.0321(12) 0.0191(10) 0.0235(10) 0.0047(9) -0.0054(9) 0.0054(10)
O2 0.0250(12) 0.0133(9) 0.0157(10) 0.0007(8) -0.0027(8) 0.0059(9)
O3 0.0338(12) 0.0162(10) 0.0183(10) -0.0027(9) -0.0037(9) 0.0059(9)
C1 0.0290(17) 0.0225(15) 0.0182(13) -0.0023(12) -0.0040(12) 0.0005(14)
C2 0.0203(15) 0.0238(14) 0.0155(12) 0.0004(12) 0.0007(12) -0.0046(14)
C3 0.0250(16) 0.0150(14) 0.0219(14) -0.0035(12) 0.0016(12) 0.0012(13)
C4 0.0209(15) 0.0164(14) 0.0250(14) 0.0008(12) 0.0037(12) -0.0011(13)
C5 0.0180(14) 0.0159(12) 0.0160(12) 0.0024(11) 0.0033(11) 0.0023(13)
C6 0.0189(15) 0.0136(13) 0.0177(14) -0.0012(11) 0.0028(11) -0.0025(13)
C7 0.0161(16) 0.0185(14) 0.0202(13) 0.0003(12) 0.0020(11) 0.0006(13)
C8 0.0141(14) 0.0179(15) 0.0180(13) 0.0002(10) 0.0027(11) -0.0014(12)
C9 0.0174(15) 0.0193(15) 0.0142(12) -0.0001(11) 0.0008(11) -0.0032(12)
C10 0.0179(16) 0.0260(16) 0.0168(14) 0.0075(12) -0.0009(12) -0.0004(13)
C11 0.0218(15) 0.0309(16) 0.0136(12) 0.0007(12) -0.0039(12) -0.0035(13)
C12 0.0209(14) 0.0194(14) 0.0175(13) -0.0028(13) -0.0009(12) -0.0032(14)
C13 0.0181(14) 0.0159(14) 0.0207(13) 0.0053(12) 0.0032(11) 0.0015(12)
C14 0.0245(16) 0.0174(13) 0.0257(15) -0.0025(12) -0.0030(12) 0.0007(13)

loop_
_atom_type_symbol
_atom_type_description
_atom_type_scat_dispersion_real
_atom_type_scat_dispersion_imag
_atom_type_scat_source
C C 0.0033 0.0016 'International Tables Vol C Tables 4.2.6.8 and 6.1.1.4'
H H 0.0000 0.0000 'International Tables Vol C Tables 4.2.6.8 and 6.1.1.4'
N N 0.0061 0.0033 'International Tables Vol C Tables 4.2.6.8 and 6.1.1.4'
O O 0.0106 0.0060 'International Tables Vol C Tables 4.2.6.8 and 6.1.1.4'

loop_
_exptl_crystal_face_index_h
_exptl_crystal_face_index_k
_exptl_crystal_face_index_l
_exptl_crystal_face_perp_dist
1.00 0.00 0.00 0.6000
-1.00 0.00 0.00 0.6000
0.00 1.00 0.00 0.0200
0.00 -1.00 0.00 0.0200
0.00 0.00 1.00 0.0200
0.00 0.00 -1.00 0.0200

loop_
_geom_angle_atom_site_label_1
_geom_angle_site_symmetry_1
_geom_angle_atom_site_label_2
_geom_angle_site_symmetry_2
_geom_angle_atom_site_label_3
_geom_angle_site_symmetry_3
_geom_angle
_geom_angle_publ_flag
C2 . N1 . C6 . 117.3(3) yes
C6 . O2 . C9 . 118.8(2) yes
C13 . O3 . C14 . 116.1(2) yes
C2 . C1 . H1A . 108.8 no
C2 . C1 . H1B . 109.6 no
H1A . C1 . H1B . 109.8 no
C2 . C1 . H1C . 111.5 no
H1A . C1 . H1C . 112.0 no
H1B . C1 . H1C . 105.0 no
C1 . C2 . N1 . 117.5(3) yes
C1 . C2 . C3 . 119.9(3) yes
N1 . C2 . C3 . 122.6(2) yes
C2 . C3 . C4 . 118.8(3) yes
C2 . C3 . H3 . 121.3 no
C4 . C3 . H3 . 119.9 no
C3 . C4 . C5 . 119.8(3) yes
C3 . C4 . H4 . 122.9 no
C5 . C4 . H4 . 117.3 no
C4 . C5 . C6 . 116.2(2) yes
C4 . C5 . C7 . 122.3(3) yes
C6 . C5 . C7 . 121.4(3) yes
C5 . C6 . O2 . 122.3(2) yes
C5 . C6 . N1 . 125.3(3) yes
O2 . C6 . N1 . 112.4(3) yes
C5 . C7 . O1 . 122.8(3) yes
C5 . C7 . C8 . 113.5(3) yes
O1 . C7 . C8 . 123.6(3) yes
C7 . C8 . C9 . 120.4(2) yes
C7 . C8 . C10 . 120.4(3) yes
C9 . C8 . C10 . 119.3(2) yes
C8 . C9 . O2 . 123.6(2) yes
C8 . C9 . C13 . 120.9(2) yes
O2 . C9 . C13 . 115.5(2) yes
C8 . C10 . C11 . 119.5(3) yes
C8 . C10 . H10 . 115.9 no
C11 . C10 . H10 . 124.6 no
C10 . C11 . C12 . 121.0(3) yes
C10 . C11 . H11 . 119.6 no
C12 . C11 . H11 . 119.4 no
C11 . C12 . C13 . 120.4(3) yes
C11 . C12 . H12 . 117.6 no
C13 . C12 . H12 . 122.0 no
C9 . C13 . C12 . 118.9(3) yes
C9 . C13 . O3 . 114.9(2) yes
C12 . C13 . O3 . 126.1(3) yes
O3 . C14 . H14A . 104.2 no
O3 . C14 . H14B . 110.8 no
H14A . C14 . H14B . 110.4 no
O3 . C14 . H14C . 111.8 no
H14A . C14 . H14C . 110.3 no
H14B . C14 . H14C . 109.3 no

loop_
_geom_bond_atom_site_label_1
_geom_bond_site_symmetry_1
_geom_bond_atom_site_label_2
_geom_bond_site_symmetry_2
_geom_bond_distance
_geom_bond_publ_flag
N1 . C2 . 1.330(4) yes
N1 . C6 . 1.330(4) yes
O1 . C7 . 1.216(4) yes
O2 . C6 . 1.365(4) yes
O2 . C9 . 1.372(3) yes
O3 . C13 . 1.365(4) yes
O3 . C14 . 1.431(3) yes
C1 . C2 . 1.497(4) yes
C1 . H1A . 0.966 no
C1 . H1B . 0.988 no
C1 . H1C . 0.985 no
C2 . C3 . 1.404(4) yes
C3 . C4 . 1.374(4) yes
C3 . H3 . 0.931 no
C4 . C5 . 1.399(4) yes
C4 . H4 . 0.999 no
C5 . C6 . 1.392(4) yes
C5 . C7 . 1.471(4) yes
C7 . C8 . 1.479(4) yes
C8 . C9 . 1.380(4) yes
C8 . C10 . 1.411(4) yes
C9 . C13 . 1.417(4) yes
C10 . C11 . 1.373(4) yes
C10 . H10 . 0.961 no
C11 . C12 . 1.396(4) yes
C11 . H11 . 0.889 no
C12 . C13 . 1.369(4) yes
C12 . H12 . 0.938 no
C14 . H14A . 0.951 no
C14 . H14B . 0.990 no
C14 . H14C . 1.022 no

loop_
_geom_torsion_atom_site_label_1
_geom_torsion_site_symmetry_1
_geom_torsion_atom_site_label_2
_geom_torsion_site_symmetry_2
_geom_torsion_atom_site_label_3
_geom_torsion_site_symmetry_3
_geom_torsion_atom_site_label_4
_geom_torsion_site_symmetry_4
_geom_torsion
_geom_torsion_publ_flag
C6 . N1 . C2 . C3 . 1.0(4) no
C6 . N1 . C2 . C1 . -178.4(3) no
N1 . C2 . C3 . C4 . -0.6(5) no
C1 . C2 . C3 . C4 . 179.2(3) no
C2 . C3 . C4 . C5 . 0.8(4) no
C3 . C4 . C5 . C6 . -1.4(4) no
C3 . C4 . C5 . C7 . -179.5(3) no
C2 . N1 . C6 . O2 . 179.3(3) no
C2 . N1 . C6 . C5 . -1.8(5) no
C9 . O2 . C6 . N1 . 179.2(2) no
C9 . O2 . C6 . C5 . 0.3(4) no
C7 . C5 . C6 . N1 . -180.0(3) no
C4 . C5 . C6 . O2 . -179.2(3) no
C7 . C5 . C6 . O2 . -1.1(5) no
C6 . C5 . C7 . O1 . -178.5(4) no
C4 . C5 . C7 . O1 . -0.5(5) no
C6 . C5 . C7 . C8 . 1.7(4) no
C4 . C5 . C7 . C8 . 179.7(3) no
O1 . C7 . C8 . C9 . 178.7(3) no
C5 . C7 . C8 . C9 . -1.6(4) no
O1 . C7 . C8 . C10 . -1.2(5) no
C5 . C7 . C8 . C10 . 178.5(3) no
C10 . C8 . C9 . C13 . 0.6(4) no
C7 . C8 . C9 . C13 . -179.3(3) no
C10 . C8 . C9 . O2 . -179.3(3) no
C7 . C8 . C9 . O2 . 0.9(5) no
C6 . O2 . C9 . C13 . -180.0(3) no
C6 . O2 . C9 . C8 . -0.1(4) no
C9 . C8 . C10 . C11 . 0.3(5) no
C7 . C8 . C10 . C11 . -179.9(3) no
C11 . C12 . C13 . O3 . -178.9(3) no
C8 . C10 . C11 . C12 . -0.2(5) no
C14 . O3 . C13 . C9 . 174.5(3) no
C14 . O3 . C13 . C12 . -4.4(5) no
C10 . C11 . C12 . C13 . -0.8(5) no
O3 . C13 . C9 . C8 . 178.9(3) no
C8 . C9 . C13 . C12 . -1.5(5) no
O2 . C9 . C13 . C12 . 178.3(3) no
C11 . C12 . C13 . C9 . 1.6(5) no

loop_
_oxford_twin_element_scale_factors
0.6805(18)
0.3195(18)

loop_
_cod_related_entry_id
_cod_related_entry_database
_cod_related_entry_code
1 ChemSpider 9761538
